data_4329298
loop_
_publ_author_name
'Dmitrii S. Bolotin'
'Nadezhda A. Bokach'
'Matti Haukka'
'Vadim Yu. Kukushkin'

_publ_section_title
;
 Amidoximes Provide Facile Platinum(II)-Mediated Oxime-Nitrile Coupling
;
_journal_name_full 'Inorganic Chemistry'
_journal_page_first 5950
_journal_page_last 5964
_journal_paper_doi 10.1021/ic3006019
_journal_volume 51
_journal_year 2012
_chemical_formula_moiety 'C20 H28 N8 O2 Pt, H2 O, 2(Cl)'
_chemical_formula_sum 'C20 H30 Cl2 N8 O3 Pt'
_chemical_formula_weight 696.51
_chemical_name_systematic
; 
 ? 
;
_space_group_IT_number 2
_symmetry_cell_setting triclinic
_symmetry_space_group_name_Hall '-P 1'
_symmetry_space_group_name_H-M 'P -1'
_atom_sites_solution_hydrogens geom
_atom_sites_solution_primary direct
_atom_sites_solution_secondary difmap
_audit_creation_method SHELXL-97
_cell_angle_alpha 85.4300(10)
_cell_angle_beta 77.6120(10)
_cell_angle_gamma 89.4730(10)
_cell_formula_units_Z 2
_cell_length_a 7.81200(10)
_cell_length_b 10.5141(2)
_cell_length_c 15.9756(3)
_cell_measurement_reflns_used 9146
_cell_measurement_temperature 100(2)
_cell_measurement_theta_max 36.38
_cell_measurement_theta_min 3.32
_cell_volume 1277.51(4)
_computing_cell_refinement 'SAINT (Bruker AXS, 2009)'
_computing_data_collection 'APEX2 (Bruker AXS, 2009)'
_computing_data_reduction 'SAINT (Bruker AXS, 2009)'
_computing_molecular_graphics 'Diamond v.3.2c (Brandenburg, 2009)'
_computing_publication_material 'SHELXL-97 (Sheldrick, 2008)'
_computing_structure_refinement 'SHELXL-97 (Sheldrick, 2008)'
_computing_structure_solution 'SIR97 (Altomare et al., 1997)'
_diffrn_ambient_temperature 100(2)
_diffrn_detector_area_resol_mean 16
_diffrn_measured_fraction_theta_full 0.969
_diffrn_measured_fraction_theta_max 0.969
_diffrn_measurement_device '62mm x 62mm CCD camera on three-circle goniostat'
_diffrn_measurement_device_type 'Bruker SMART APEX II CCD'
_diffrn_measurement_method '\f scans and \w scans'
_diffrn_radiation_monochromator 'flat graphite crystal'
_diffrn_radiation_source 'fine-focus sealed tube'
_diffrn_radiation_type MoK\a
_diffrn_radiation_wavelength 0.71073
_diffrn_reflns_av_R_equivalents 0.0226
_diffrn_reflns_av_sigmaI/netI 0.0392
_diffrn_reflns_limit_h_max 13
_diffrn_reflns_limit_h_min -12
_diffrn_reflns_limit_k_max 17
_diffrn_reflns_limit_k_min -14
_diffrn_reflns_limit_l_max 26
_diffrn_reflns_limit_l_min -26
_diffrn_reflns_number 20889
_diffrn_reflns_theta_full 36.32
_diffrn_reflns_theta_max 36.32
_diffrn_reflns_theta_min 2.43
_exptl_absorpt_coefficient_mu 5.739
_exptl_absorpt_correction_T_max 0.5411
_exptl_absorpt_correction_T_min 0.3758
_exptl_absorpt_correction_type multi-scan
_exptl_absorpt_process_details 'SADABS (Sheldrick, 2008)'
_exptl_crystal_colour colourless
_exptl_crystal_density_diffrn 1.811
_exptl_crystal_description block
_exptl_crystal_F_000 684
_exptl_crystal_size_max 0.21
_exptl_crystal_size_mid 0.14
_exptl_crystal_size_min 0.12
_refine_diff_density_max 1.855
_refine_diff_density_min -1.506
_refine_diff_density_rms 0.150
_refine_ls_extinction_method none
_refine_ls_goodness_of_fit_ref 1.004
_refine_ls_hydrogen_treatment constr
_refine_ls_matrix_type full
_refine_ls_number_parameters 314
_refine_ls_number_reflns 11983
_refine_ls_number_restraints 0
_refine_ls_restrained_S_all 1.004
_refine_ls_R_factor_all 0.0410
_refine_ls_R_factor_gt 0.0235
_refine_ls_shift/su_max 0.003
_refine_ls_shift/su_mean 0.000
_refine_ls_structure_factor_coef Fsqd
_refine_ls_weighting_details 'calc w=1/[\s^2^(Fo^2^)+(0.0268P)^2^+0.0000P] where P=(Fo^2^+2Fc^2^)/3'
_refine_ls_weighting_scheme calc
_refine_ls_wR_factor_gt 0.0545
_refine_ls_wR_factor_ref 0.0600
_reflns_number_gt 8612
_reflns_number_total 11983
_reflns_threshold_expression >2sigma(I)
_cod_data_source_file ic3006019_si_002_05.cif
_cod_data_source_block 7b
_cod_database_code 4329298

loop_
_symmetry_equiv_pos_as_xyz
'x, y, z'
'-x, -y, -z'

loop_
_atom_site_label
_atom_site_type_symbol
_atom_site_fract_x
_atom_site_fract_y
_atom_site_fract_z
_atom_site_U_iso_or_equiv
_atom_site_adp_type
_atom_site_occupancy
_atom_site_symmetry_multiplicity
_atom_site_calc_flag
_atom_site_refinement_flags
Pt1 Pt 0.0000 0.0000 1.0000 0.00857(3) Uani 1 2 d S
Cl1 Cl 0.56641(8) 0.08224(6) 0.61333(4) 0.01841(10) Uani 1 1 d .
Cl2 Cl 0.43850(7) 0.43584(5) 0.13395(3) 0.01513(9) Uani 1 1 d .
O1 O 0.2566(2) 0.13759(15) 1.06180(10) 0.0129(3) Uani 1 1 d .
O2 O 0.7077(2) 0.32883(17) 0.97662(12) 0.0224(4) Uani 1 1 d .
H2O H 0.6446 0.3410 1.0253 0.034 Uiso 1 1 d R
H2P H 0.6740 0.3850 0.9431 0.034 Uiso 1 1 d R
N1 N 0.1908(2) -0.07186(18) 1.05481(11) 0.0116(3) Uani 1 1 d .
H1N H 0.2212 -0.1457 1.0588 0.017 Uiso 1 1 d R
N2 N 0.3909(2) -0.01182(19) 1.13556(12) 0.0137(3) Uani 1 1 d .
N3 N 0.1561(2) 0.15009(17) 0.99515(11) 0.0107(3) Uani 1 1 d .
N4 N 0.2778(2) 0.35388(18) 0.97484(12) 0.0155(3) Uani 1 1 d .
H4N H 0.3208 0.3371 1.0217 0.023 Uiso 1 1 d R
H4M H 0.3061 0.4185 0.9432 0.023 Uiso 1 1 d R
C1 C 0.2809(3) 0.0117(2) 1.08315(13) 0.0107(3) Uani 1 1 d .
C2 C 0.4087(3) -0.1428(2) 1.16898(14) 0.0150(4) Uani 1 1 d .
H2A H 0.2927 -0.1835 1.1860 0.023 Uiso 1 1 calc R
H2B H 0.4626 -0.1436 1.2190 0.023 Uiso 1 1 calc R
H2C H 0.4828 -0.1898 1.1244 0.023 Uiso 1 1 calc R
C3 C 0.5016(3) 0.0865(2) 1.15735(15) 0.0163(4) Uani 1 1 d .
H3A H 0.6221 0.0779 1.1249 0.025 Uiso 1 1 calc R
H3B H 0.4995 0.0764 1.2191 0.025 Uiso 1 1 calc R
H3C H 0.4573 0.1710 1.1427 0.025 Uiso 1 1 calc R
C4 C 0.1877(3) 0.2619(2) 0.95153(13) 0.0104(3) Uani 1 1 d .
C5 C 0.1219(3) 0.2842(2) 0.87103(13) 0.0115(3) Uani 1 1 d .
C6 C 0.0462(3) 0.4013(2) 0.85332(14) 0.0157(4) Uani 1 1 d .
H6 H 0.0391 0.4664 0.8918 0.019 Uiso 1 1 calc R
C7 C -0.0189(3) 0.4220(2) 0.77894(15) 0.0191(4) Uani 1 1 d .
H7 H -0.0729 0.5008 0.7671 0.023 Uiso 1 1 calc R
C8 C -0.0052(3) 0.3280(3) 0.72217(15) 0.0183(4) Uani 1 1 d .
H8 H -0.0528 0.3417 0.6723 0.022 Uiso 1 1 calc R
C9 C 0.0773(3) 0.2138(2) 0.73722(15) 0.0184(4) Uani 1 1 d .
H9 H 0.0912 0.1512 0.6966 0.022 Uiso 1 1 calc R
C10 C 0.1397(3) 0.1916(2) 0.81235(14) 0.0145(4) Uani 1 1 d .
H10 H 0.1946 0.1130 0.8236 0.017 Uiso 1 1 calc R
Pt1B Pt 0.0000 0.5000 0.5000 0.00901(3) Uani 1 2 d S
O1B O 0.2981(2) 0.37173(15) 0.55260(10) 0.0136(3) Uani 1 1 d .
N1B N 0.1664(2) 0.56485(18) 0.56592(12) 0.0135(3) Uani 1 1 d .
H1M H 0.1531 0.6325 0.5865 0.020 Uiso 1 1 d R
N2B N 0.3957(2) 0.50563(19) 0.63504(13) 0.0154(4) Uani 1 1 d .
N3B N 0.1726(2) 0.35645(17) 0.49873(11) 0.0113(3) Uani 1 1 d .
N4B N 0.3233(3) 0.16512(19) 0.48111(13) 0.0164(4) Uani 1 1 d .
H4F H 0.3393 0.0991 0.4555 0.025 Uiso 1 1 d R
H4G H 0.3851 0.1705 0.5177 0.025 Uiso 1 1 d R
C1B C 0.2843(3) 0.4861(2) 0.58503(13) 0.0119(4) Uani 1 1 d .
C2B C 0.3799(3) 0.6235(2) 0.67795(16) 0.0185(4) Uani 1 1 d .
H2B1 H 0.4173 0.6957 0.6354 0.028 Uiso 1 1 calc R
H2B2 H 0.4541 0.6193 0.7203 0.028 Uiso 1 1 calc R
H2B3 H 0.2575 0.6351 0.7070 0.028 Uiso 1 1 calc R
C3B C 0.5195(3) 0.4091(2) 0.65593(16) 0.0183(4) Uani 1 1 d .
H3B1 H 0.5034 0.3948 0.7185 0.028 Uiso 1 1 calc R
H3B2 H 0.6396 0.4389 0.6312 0.028 Uiso 1 1 calc R
H3B3 H 0.4985 0.3292 0.6320 0.028 Uiso 1 1 calc R
C4B C 0.2019(3) 0.2459(2) 0.46532(13) 0.0112(3) Uani 1 1 d .
C5B C 0.0952(3) 0.2108(2) 0.40411(14) 0.0118(3) Uani 1 1 d .
C6B C 0.1526(3) 0.2457(2) 0.31684(14) 0.0173(4) Uani 1 1 d .
H6B H 0.2553 0.2967 0.2969 0.021 Uiso 1 1 calc R
C7B C 0.0587(3) 0.2055(3) 0.25904(16) 0.0234(5) Uani 1 1 d .
H7B H 0.0971 0.2293 0.1993 0.028 Uiso 1 1 calc R
C8B C -0.0900(4) 0.1314(2) 0.28787(18) 0.0243(5) Uani 1 1 d .
H8B H -0.1522 0.1028 0.2478 0.029 Uiso 1 1 calc R
C9B C -0.1495(3) 0.0983(2) 0.37513(18) 0.0234(5) Uani 1 1 d .
H9B H -0.2538 0.0491 0.3948 0.028 Uiso 1 1 calc R
C10B C -0.0559(3) 0.1373(2) 0.43365(16) 0.0178(4) Uani 1 1 d .
H10B H -0.0951 0.1140 0.4934 0.021 Uiso 1 1 calc R

loop_
_atom_site_aniso_label
_atom_site_aniso_U_11
_atom_site_aniso_U_22
_atom_site_aniso_U_33
_atom_site_aniso_U_23
_atom_site_aniso_U_13
_atom_site_aniso_U_12
Pt1 0.00941(5) 0.00641(5) 0.01033(5) 0.00058(4) -0.00355(4) -0.00082(4)
Cl1 0.0233(3) 0.0160(2) 0.0184(2) -0.00540(19) -0.0088(2) 0.0067(2)
Cl2 0.0185(2) 0.0138(2) 0.0130(2) -0.00029(17) -0.00328(17) -0.00177(18)
O1 0.0169(7) 0.0089(7) 0.0154(7) 0.0007(5) -0.0094(6) -0.0024(5)
O2 0.0278(9) 0.0164(8) 0.0198(8) 0.0005(7) 0.0009(7) 0.0063(7)
N1 0.0119(7) 0.0095(8) 0.0147(8) 0.0003(6) -0.0063(6) 0.0014(6)
N2 0.0144(8) 0.0133(8) 0.0158(8) 0.0003(7) -0.0089(7) -0.0010(6)
N3 0.0125(7) 0.0091(7) 0.0119(7) 0.0013(6) -0.0068(6) -0.0019(6)
N4 0.0201(9) 0.0103(8) 0.0173(9) 0.0017(7) -0.0076(7) -0.0050(7)
C1 0.0103(8) 0.0099(9) 0.0122(8) 0.0005(7) -0.0040(7) -0.0003(7)
C2 0.0171(9) 0.0121(9) 0.0173(10) 0.0010(8) -0.0076(8) 0.0016(8)
C3 0.0159(9) 0.0150(10) 0.0205(10) -0.0001(8) -0.0094(8) -0.0028(8)
C4 0.0096(8) 0.0091(8) 0.0126(8) -0.0011(7) -0.0025(6) -0.0006(6)
C5 0.0118(8) 0.0103(9) 0.0123(8) 0.0009(7) -0.0028(7) -0.0014(7)
C6 0.0169(9) 0.0121(9) 0.0173(10) 0.0018(8) -0.0030(8) 0.0032(8)
C7 0.0192(10) 0.0183(11) 0.0188(10) 0.0077(8) -0.0050(8) 0.0026(8)
C8 0.0164(10) 0.0245(12) 0.0134(9) 0.0067(8) -0.0049(8) -0.0034(9)
C9 0.0233(11) 0.0195(11) 0.0126(9) -0.0002(8) -0.0049(8) -0.0034(9)
C10 0.0172(9) 0.0120(9) 0.0144(9) 0.0018(7) -0.0045(7) -0.0003(7)
Pt1B 0.00968(5) 0.00837(5) 0.00984(5) -0.00107(4) -0.00393(4) 0.00149(4)
O1B 0.0144(7) 0.0113(7) 0.0188(7) -0.0039(6) -0.0109(6) 0.0043(6)
N1B 0.0144(8) 0.0106(8) 0.0182(8) -0.0016(6) -0.0093(7) 0.0006(6)
N2B 0.0166(8) 0.0126(9) 0.0203(9) -0.0045(7) -0.0105(7) 0.0030(7)
N3B 0.0114(7) 0.0112(8) 0.0137(8) -0.0033(6) -0.0071(6) 0.0030(6)
N4B 0.0203(9) 0.0136(9) 0.0179(9) -0.0048(7) -0.0089(7) 0.0078(7)
C1B 0.0121(8) 0.0125(9) 0.0114(8) -0.0006(7) -0.0032(7) -0.0017(7)
C2B 0.0204(10) 0.0159(11) 0.0232(11) -0.0066(9) -0.0116(9) 0.0005(8)
C3B 0.0174(10) 0.0164(11) 0.0244(11) -0.0028(9) -0.0114(9) 0.0032(8)
C4B 0.0139(8) 0.0089(8) 0.0109(8) 0.0000(7) -0.0032(7) 0.0001(7)
C5B 0.0119(8) 0.0087(8) 0.0153(9) -0.0027(7) -0.0037(7) 0.0018(7)
C6B 0.0156(9) 0.0225(12) 0.0128(9) -0.0021(8) -0.0009(7) 0.0004(8)
C7B 0.0290(12) 0.0279(14) 0.0163(10) -0.0094(9) -0.0090(9) 0.0085(11)
C8B 0.0310(13) 0.0170(11) 0.0326(14) -0.0130(10) -0.0202(11) 0.0081(10)
C9B 0.0245(12) 0.0137(11) 0.0357(14) -0.0001(10) -0.0156(11) -0.0027(9)
C10B 0.0191(10) 0.0145(10) 0.0208(11) 0.0018(8) -0.0075(8) -0.0012(8)

loop_
_atom_type_symbol
_atom_type_description
_atom_type_scat_dispersion_real
_atom_type_scat_dispersion_imag
_atom_type_scat_source
C C 0.0033 0.0016 'International Tables Vol C Tables 4.2.6.8 and 6.1.1.4'
H H 0.0000 0.0000 'International Tables Vol C Tables 4.2.6.8 and 6.1.1.4'
N N 0.0061 0.0033 'International Tables Vol C Tables 4.2.6.8 and 6.1.1.4'
O O 0.0106 0.0060 'International Tables Vol C Tables 4.2.6.8 and 6.1.1.4'
Cl Cl 0.1484 0.1585 'International Tables Vol C Tables 4.2.6.8 and 6.1.1.4'
Pt Pt -1.7033 8.3905 'International Tables Vol C Tables 4.2.6.8 and 6.1.1.4'

loop_
_geom_angle_atom_site_label_1
_geom_angle_atom_site_label_2
_geom_angle_atom_site_label_3
_geom_angle
_geom_angle_site_symmetry_1
_geom_angle_site_symmetry_3
_geom_angle_publ_flag
N3 Pt1 N3 180.000(2) . 2_557 ?
N3 Pt1 N1 77.07(7) . . yes
N3 Pt1 N1 102.93(7) 2_557 . ?
N3 Pt1 N1 102.93(7) . 2_557 ?
N3 Pt1 N1 77.07(7) 2_557 2_557 ?
N1 Pt1 N1 180.0 . 2_557 ?
C1 O1 N3 109.58(16) . . yes
H2O O2 H2P 103.8 . . ?
C1 N1 Pt1 115.11(14) . . yes
C1 N1 H1N 117.1 . . ?
Pt1 N1 H1N 127.7 . . ?
C1 N2 C2 118.28(19) . . ?
C1 N2 C3 123.21(19) . . ?
C2 N2 C3 118.42(17) . . ?
C4 N3 O1 109.87(16) . . ?
C4 N3 Pt1 138.05(14) . . ?
O1 N3 Pt1 111.93(12) . . yes
C4 N4 H4N 117.3 . . ?
C4 N4 H4M 120.8 . . ?
H4N N4 H4M 121.2 . . ?
N1 C1 N2 126.7(2) . . ?
N1 C1 O1 118.20(18) . . ?
N2 C1 O1 115.04(19) . . ?
N2 C2 H2A 109.5 . . ?
N2 C2 H2B 109.5 . . ?
H2A C2 H2B 109.5 . . ?
N2 C2 H2C 109.5 . . ?
H2A C2 H2C 109.5 . . ?
H2B C2 H2C 109.5 . . ?
N2 C3 H3A 109.5 . . ?
N2 C3 H3B 109.5 . . ?
H3A C3 H3B 109.5 . . ?
N2 C3 H3C 109.5 . . ?
H3A C3 H3C 109.5 . . ?
H3B C3 H3C 109.5 . . ?
N3 C4 N4 123.34(19) . . ?
N3 C4 C5 117.92(18) . . ?
N4 C4 C5 118.73(19) . . ?
C10 C5 C6 119.93(19) . . ?
C10 C5 C4 120.81(18) . . ?
C6 C5 C4 119.2(2) . . ?
C7 C6 C5 119.6(2) . . ?
C7 C6 H6 120.2 . . ?
C5 C6 H6 120.2 . . ?
C8 C7 C6 120.0(2) . . ?
C8 C7 H7 120.0 . . ?
C6 C7 H7 120.0 . . ?
C7 C8 C9 120.7(2) . . ?
C7 C8 H8 119.6 . . ?
C9 C8 H8 119.6 . . ?
C8 C9 C10 119.4(2) . . ?
C8 C9 H9 120.3 . . ?
C10 C9 H9 120.3 . . ?
C5 C10 C9 120.2(2) . . ?
C5 C10 H10 119.9 . . ?
C9 C10 H10 119.9 . . ?
N1B Pt1B N1B 180.00(8) 2_566 . ?
N1B Pt1B N3B 102.43(7) 2_566 . ?
N1B Pt1B N3B 77.57(7) . . yes
N1B Pt1B N3B 77.57(7) 2_566 2_566 ?
N1B Pt1B N3B 102.43(7) . 2_566 ?
N3B Pt1B N3B 180.0 . 2_566 ?
C1B O1B N3B 111.76(15) . . yes
C1B N1B Pt1B 117.29(16) . . ?
C1B N1B H1M 120.0 . . ?
Pt1B N1B H1M 122.0 . . ?
C1B N2B C2B 117.78(18) . . ?
C1B N2B C3B 123.1(2) . . ?
C2B N2B C3B 118.78(18) . . ?
C4B N3B O1B 107.93(15) . . ?
C4B N3B Pt1B 137.97(14) . . ?
O1B N3B Pt1B 114.01(12) . . yes
C4B N4B H4F 119.4 . . ?
C4B N4B H4G 126.6 . . ?
H4F N4B H4G 113.9 . . ?
N1B C1B N2B 126.9(2) . . ?
N1B C1B O1B 118.58(19) . . yes
N2B C1B O1B 114.54(18) . . ?
N2B C2B H2B1 109.5 . . ?
N2B C2B H2B2 109.5 . . ?
H2B1 C2B H2B2 109.5 . . ?
N2B C2B H2B3 109.5 . . ?
H2B1 C2B H2B3 109.5 . . ?
H2B2 C2B H2B3 109.5 . . ?
N2B C3B H3B1 109.5 . . ?
N2B C3B H3B2 109.5 . . ?
H3B1 C3B H3B2 109.5 . . ?
N2B C3B H3B3 109.5 . . ?
H3B1 C3B H3B3 109.5 . . ?
H3B2 C3B H3B3 109.5 . . ?
N3B C4B N4B 124.2(2) . . ?
N3B C4B C5B 118.21(17) . . ?
N4B C4B C5B 117.59(19) . . ?
C6B C5B C10B 120.5(2) . . ?
C6B C5B C4B 119.6(2) . . ?
C10B C5B C4B 119.88(19) . . ?
C7B C6B C5B 119.4(2) . . ?
C7B C6B H6B 120.3 . . ?
C5B C6B H6B 120.3 . . ?
C8B C7B C6B 120.3(2) . . ?
C8B C7B H7B 119.8 . . ?
C6B C7B H7B 119.8 . . ?
C7B C8B C9B 120.4(2) . . ?
C7B C8B H8B 119.8 . . ?
C9B C8B H8B 119.8 . . ?
C8B C9B C10B 119.9(2) . . ?
C8B C9B H9B 120.1 . . ?
C10B C9B H9B 120.1 . . ?
C5B C10B C9B 119.5(2) . . ?
C5B C10B H10B 120.2 . . ?
C9B C10B H10B 120.2 . . ?

loop_
_geom_bond_atom_site_label_1
_geom_bond_atom_site_label_2
_geom_bond_distance
_geom_bond_site_symmetry_2
_geom_bond_publ_flag
Pt1 N3 1.9895(18) . yes
Pt1 N3 1.9895(18) 2_557 ?
Pt1 N1 1.9985(17) . yes
Pt1 N1 1.9985(17) 2_557 ?
O1 C1 1.362(3) . yes
O1 N3 1.450(2) . yes
O2 H2O 0.8453 . ?
O2 H2P 0.8439 . ?
N1 C1 1.298(3) . yes
N1 H1N 0.8109 . ?
N2 C1 1.331(3) . yes
N2 C2 1.454(3) . ?
N2 C3 1.463(3) . ?
N3 C4 1.315(3) . yes
N4 C4 1.323(3) . yes
N4 H4N 0.8894 . ?
N4 H4M 0.8167 . ?
C2 H2A 0.9800 . ?
C2 H2B 0.9800 . ?
C2 H2C 0.9800 . ?
C3 H3A 0.9800 . ?
C3 H3B 0.9800 . ?
C3 H3C 0.9800 . ?
C4 C5 1.486(3) . ?
C5 C10 1.390(3) . ?
C5 C6 1.395(3) . ?
C6 C7 1.391(3) . ?
C6 H6 0.9500 . ?
C7 C8 1.383(4) . ?
C7 H7 0.9500 . ?
C8 C9 1.386(4) . ?
C8 H8 0.9500 . ?
C9 C10 1.392(3) . ?
C9 H9 0.9500 . ?
C10 H10 0.9500 . ?
Pt1B N1B 1.9955(18) 2_566 ?
Pt1B N1B 1.9956(18) . yes
Pt1B N3B 2.0132(17) . yes
Pt1B N3B 2.0133(17) 2_566 ?
O1B C1B 1.341(3) . yes
O1B N3B 1.454(2) . yes
N1B C1B 1.301(3) . yes
N1B H1M 0.8045 . ?
N2B C1B 1.329(3) . yes
N2B C2B 1.455(3) . ?
N2B C3B 1.464(3) . ?
N3B C4B 1.316(3) . yes
N4B C4B 1.318(3) . yes
N4B H4F 0.8288 . ?
N4B H4G 0.8402 . ?
C2B H2B1 0.9800 . ?
C2B H2B2 0.9800 . ?
C2B H2B3 0.9800 . ?
C3B H3B1 0.9800 . ?
C3B H3B2 0.9800 . ?
C3B H3B3 0.9800 . ?
C4B C5B 1.483(3) . ?
C5B C6B 1.390(3) . ?
C5B C10B 1.390(3) . ?
C6B C7B 1.389(3) . ?
C6B H6B 0.9500 . ?
C7B C8B 1.378(4) . ?
C7B H7B 0.9500 . ?
C8B C9B 1.389(4) . ?
C8B H8B 0.9500 . ?
C9B C10B 1.392(3) . ?
C9B H9B 0.9500 . ?
C10B H10B 0.9500 . ?

loop_
_geom_hbond_atom_site_label_D
_geom_hbond_atom_site_label_H
_geom_hbond_atom_site_label_A
_geom_hbond_distance_DH
_geom_hbond_distance_HA
_geom_hbond_distance_DA
_geom_hbond_angle_DHA
_geom_hbond_site_symmetry_A
_geom_hbond_publ_flag
O2 H2O Cl2 0.85 2.38 3.1852(19) 160.4 1_556 yes
O2 H2P Cl2 0.84 2.43 3.2655(18) 171.3 2_666 yes
N1 H1N O2 0.81 2.09 2.861(3) 159.5 2_657 yes
N4 H4N Cl2 0.89 2.48 3.243(2) 143.9 1_556 yes
N4 H4M Cl2 0.82 2.56 3.263(2) 145.3 2_666 yes
N4B H4F Cl1 0.83 2.31 3.132(2) 170.1 2_656 yes
N4B H4G Cl1 0.84 2.42 3.1980(19) 153.4 . yes
